data_4316744
loop_
_publ_author_name
'Demin Liu'
'Zhigang Xie'
'Liqing Ma'
'Wenbin Lin'

_publ_contact_author 'Wenbin Lin'
_publ_contact_author_email wlin@unc.edu
_publ_section_title
;
 Three-Dimensional Metal-Organic Frameworks Based on Tetrahedral and
 Square-Planar Building Blocks: Hydrogen Sorption and Dye Uptake Studies
;
_journal_name_full 'Inorganic Chemistry'
_journal_page_first 9107
_journal_page_last 9109
_journal_paper_doi 10.1021/ic1009169
_journal_volume 49
_journal_year 2010
_chemical_formula_sum 'C30.5 H16 Cu O5'
_chemical_formula_weight 525.97
_chemical_name_systematic
; 
 ? 
;
_space_group_IT_number 15
_symmetry_cell_setting monoclinic
_symmetry_space_group_name_Hall '-C 2yc'
_symmetry_space_group_name_H-M 'C 1 2/c 1'
_atom_sites_solution_hydrogens geom
_atom_sites_solution_primary direct
_atom_sites_solution_secondary difmap
_audit_creation_method SHELXL-97
_cell_angle_alpha 90.00
_cell_angle_beta 95.146(6)
_cell_angle_gamma 90.00
_cell_formula_units_Z 16
_cell_length_a 26.537(9)
_cell_length_b 29.791(10)
_cell_length_c 45.448(15)
_cell_measurement_reflns_used 2890
_cell_measurement_temperature 296(2)
_cell_measurement_theta_max 34.97
_cell_measurement_theta_min 2.23
_cell_volume 35785(2)
_computing_cell_refinement 'Bruker SMART'
_computing_data_collection 'Bruker SMART'
_computing_data_reduction 'Bruker SAINT'
_computing_molecular_graphics 'Bruker SHELXTL'
_computing_publication_material 'Bruker SHELXTL'
_computing_structure_refinement 'Bruker SHELXTL'
_computing_structure_solution 'Bruker SHELXTL'
_diffrn_ambient_temperature 296(2)
_diffrn_measured_fraction_theta_full 0.984
_diffrn_measured_fraction_theta_max 0.984
_diffrn_radiation_monochromator graphite
_diffrn_radiation_source 'fine-focus sealed tube'
_diffrn_radiation_type CuK\a
_diffrn_radiation_wavelength 1.54178
_diffrn_reflns_av_R_equivalents 0.0854
_diffrn_reflns_av_sigmaI/netI 0.2142
_diffrn_reflns_limit_h_max 17
_diffrn_reflns_limit_h_min -18
_diffrn_reflns_limit_k_max 21
_diffrn_reflns_limit_k_min -14
_diffrn_reflns_limit_l_max 32
_diffrn_reflns_limit_l_min -32
_diffrn_reflns_number 11703
_diffrn_reflns_theta_full 33.41
_diffrn_reflns_theta_max 33.41
_diffrn_reflns_theta_min 2.23
_exptl_absorpt_coefficient_mu 0.436
_exptl_absorpt_correction_T_max 0.70
_exptl_absorpt_correction_T_min 0.55
_exptl_absorpt_correction_type multi-scan
_exptl_absorpt_process_details SADABS
_exptl_crystal_colour green
_exptl_crystal_density_diffrn 0.391
_exptl_crystal_density_method 'not measured'
_exptl_crystal_description block
_exptl_crystal_F_000 4288
_exptl_crystal_size_max 0.5
_exptl_crystal_size_mid 0.5
_exptl_crystal_size_min 0.3
_refine_diff_density_max 0.363
_refine_diff_density_min -0.330
_refine_diff_density_rms 0.044
_refine_ls_extinction_method none
_refine_ls_goodness_of_fit_ref 0.908
_refine_ls_hydrogen_treatment constr
_refine_ls_matrix_type full
_refine_ls_number_parameters 562
_refine_ls_number_reflns 6728
_refine_ls_number_restraints 723
_refine_ls_restrained_S_all 0.887
_refine_ls_R_factor_all 0.1585
_refine_ls_R_factor_gt 0.0828
_refine_ls_shift/su_max 0.002
_refine_ls_shift/su_mean 0.000
_refine_ls_structure_factor_coef Fsqd
_refine_ls_weighting_details 'calc w=1/[\s^2^(Fo^2^)+(0.0300P)^2^+0.1970P] where P=(Fo^2^+2Fc^2^)/3'
_refine_ls_weighting_scheme calc
_refine_ls_wR_factor_gt 0.1694
_refine_ls_wR_factor_ref 0.1831
_reflns_number_gt 2100
_reflns_number_total 6728
_reflns_threshold_expression >2sigma(I)
_cod_data_source_file ic1009169_si_001_2.cif
_cod_data_source_block MOF-4
_cod_depositor_comments
;
The following automatic conversions were performed:

'_symmetry_cell_setting' value 'Monoclinic' changed to 'monoclinic'
according to the built-in table from CIF Core dictionary named
'cif_core.dic' version 2.4.1 from 2010-06-29.

Automatic conversion script
Id: cif_fix_values 1646 2011-03-28 12:23:43Z adriana 
;
_cod_original_cell_volume 35784(21)
_cod_original_formula_sum 'C30.50 H16 Cu O5'
_cod_database_code 4316744

loop_
_symmetry_equiv_pos_as_xyz
'x, y, z'
'-x, y, -z+1/2'
'x+1/2, y+1/2, z'
'-x+1/2, y+1/2, -z+1/2'
'-x, -y, -z'
'x, -y, z-1/2'
'-x+1/2, -y+1/2, -z'
'x+1/2, -y+1/2, z-1/2'

loop_
_atom_site_label
_atom_site_type_symbol
_atom_site_fract_x
_atom_site_fract_y
_atom_site_fract_z
_atom_site_U_iso_or_equiv
_atom_site_adp_type
_atom_site_occupancy
_atom_site_symmetry_multiplicity
_atom_site_calc_flag
_atom_site_refinement_flags
_atom_site_disorder_assembly
_atom_site_disorder_group
Cu1 Cu 0.30943(9) 0.78315(11) 0.68550(5) 0.1206(11) Uani 1 1 d U . .
Cu3 Cu 0.38838(9) 0.72668(10) 0.69457(5) 0.1185(11) Uani 1 1 d U . .
C1P C 0.2901(5) 0.6752(4) 0.62528(18) 0.126(6) Uani 1 1 d GDU . .
C2P C 0.2439(4) 0.6865(3) 0.6102(3) 0.151(7) Uani 1 1 d GDU . .
H2P H 0.2261 0.7113 0.6161 0.181 Uiso 1 1 calc R . .
C3P C 0.2243(3) 0.6606(4) 0.5864(2) 0.155(7) Uani 1 1 d GDU . .
H3P H 0.1934 0.6681 0.5764 0.186 Uiso 1 1 calc R . .
C4P C 0.2509(5) 0.6234(4) 0.57770(19) 0.143(7) Uani 1 1 d GDU . .
C5P C 0.2971(4) 0.6121(3) 0.5928(3) 0.142(6) Uani 1 1 d GDU . .
H5P H 0.3149 0.5873 0.5869 0.170 Uiso 1 1 calc R . .
C6P C 0.3167(3) 0.6380(4) 0.6165(2) 0.137(6) Uani 1 1 d GDU . .
H6P H 0.3476 0.6305 0.6266 0.165 Uiso 1 1 calc R . .
O1 O 0.2830(4) 0.7357(4) 0.6580(2) 0.108(4) Uani 1 1 d DU . .
C7P C 0.1371(4) 0.4993(4) 0.46246(18) 0.094(5) Uani 1 1 d GDU . .
C8P C 0.1177(3) 0.5402(5) 0.4709(2) 0.110(6) Uani 1 1 d GDU . .
H8P H 0.0873 0.5508 0.4617 0.132 Uiso 1 1 calc R . .
C9P C 0.1437(5) 0.5653(3) 0.4931(3) 0.110(6) Uani 1 1 d GU . .
H9P H 0.1307 0.5927 0.4988 0.131 Uiso 1 1 calc R . .
C10P C 0.1891(5) 0.5495(4) 0.50693(19) 0.134(7) Uani 1 1 d GDU . .
C11P C 0.2086(3) 0.5087(5) 0.4985(2) 0.138(7) Uani 1 1 d GU . .
H11P H 0.2390 0.4981 0.5077 0.166 Uiso 1 1 calc R . .
C12P C 0.1826(5) 0.4836(3) 0.4762(3) 0.123(6) Uani 1 1 d GDU . .
H12P H 0.1956 0.4562 0.4706 0.147 Uiso 1 1 calc R . .
O2 O 0.3557(4) 0.6916(4) 0.6609(2) 0.117(4) Uani 1 1 d DU . .
C31P C -0.0902(4) 0.3124(4) 0.62336(19) 0.113(6) Uani 1 1 d GDU . .
C32P C -0.0387(4) 0.3076(4) 0.6208(2) 0.120(6) Uani 1 1 d GDU . .
H32P H -0.0184 0.2927 0.6355 0.144 Uiso 1 1 calc R . .
C33P C -0.0174(3) 0.3251(4) 0.5964(3) 0.136(7) Uani 1 1 d GU . .
H33P H 0.0171 0.3218 0.5947 0.164 Uiso 1 1 calc R . .
C34P C -0.0476(4) 0.3474(4) 0.5746(2) 0.142(7) Uani 1 1 d GDU . .
C35P C -0.0992(4) 0.3522(4) 0.5771(2) 0.135(7) Uani 1 1 d GU . .
H35P H -0.1194 0.3672 0.5624 0.162 Uiso 1 1 calc R . .
C36P C -0.1204(3) 0.3347(4) 0.6015(2) 0.136(7) Uani 1 1 d GDU . .
H36P H -0.1549 0.3380 0.6032 0.163 Uiso 1 1 calc R . .
O5 O -0.0835(4) 0.2677(4) 0.6649(2) 0.114(5) Uani 1 1 d DU . .
C43P C 0.0742(4) 0.4411(4) 0.46072(17) 0.086(5) Uani 1 1 d GDU . .
C44P C 0.0961(3) 0.4038(4) 0.4751(2) 0.099(6) Uani 1 1 d GDU . .
H44P H 0.1273 0.3933 0.4702 0.119 Uiso 1 1 calc R . .
C45P C 0.0714(4) 0.3821(3) 0.4968(2) 0.105(6) Uani 1 1 d GU . .
H45P H 0.0861 0.3572 0.5064 0.126 Uiso 1 1 calc R . .
C46P C 0.0248(4) 0.3978(4) 0.50410(18) 0.098(6) Uani 1 1 d GDU . .
C47P C 0.0029(3) 0.4351(4) 0.4897(2) 0.083(5) Uani 1 1 d GU . .
H47P H -0.0283 0.4456 0.4946 0.099 Uiso 1 1 calc R . .
C48P C 0.0276(4) 0.4567(3) 0.4680(2) 0.089(5) Uani 1 1 d GDU . .
H48P H 0.0129 0.4817 0.4584 0.106 Uiso 1 1 calc R . .
O6 O -0.1603(4) 0.3090(4) 0.6527(2) 0.112(4) Uani 1 1 d DU . .
C49P C -0.0869(4) 0.6648(4) 0.25497(18) 0.116(6) Uani 1 1 d GDU . .
C50P C -0.1082(3) 0.6233(4) 0.2603(2) 0.145(7) Uani 1 1 d GDU . .
H50P H -0.1361 0.6132 0.2483 0.174 Uiso 1 1 calc R . .
C51P C -0.0877(4) 0.5969(3) 0.2836(3) 0.154(7) Uani 1 1 d GDU . .
H51P H -0.1020 0.5691 0.2872 0.185 Uiso 1 1 calc R . .
C52P C -0.0460(4) 0.6120(4) 0.30157(19) 0.126(7) Uani 1 1 d GDU . .
C53P C -0.0247(3) 0.6535(4) 0.2962(2) 0.136(7) Uani 1 1 d GDU . .
H53P H 0.0032 0.6636 0.3083 0.164 Uiso 1 1 calc R . .
C54P C -0.0452(4) 0.6799(3) 0.2729(2) 0.115(6) Uani 1 1 d GDU . .
H54P H -0.0309 0.7077 0.2694 0.137 Uiso 1 1 calc R . .
O7 O -0.1516(4) 0.6781(4) 0.2129(2) 0.126(5) Uani 1 1 d DU . .
C73P C 0.2850(4) 0.3048(4) 0.25731(18) 0.127(7) Uani 1 1 d GDU . .
C74P C 0.3021(3) 0.3462(4) 0.2681(2) 0.148(7) Uani 1 1 d GDU . .
H74P H 0.3256 0.3623 0.2583 0.178 Uiso 1 1 calc R . .
C75P C 0.2841(4) 0.3637(3) 0.2935(2) 0.144(7) Uani 1 1 d GDU . .
H75P H 0.2956 0.3915 0.3007 0.173 Uiso 1 1 calc R . .
C76P C 0.2490(4) 0.3397(4) 0.30813(18) 0.148(7) Uani 1 1 d GDU . .
C77P C 0.2319(4) 0.2983(4) 0.2974(2) 0.161(7) Uani 1 1 d GDU . .
H77P H 0.2085 0.2822 0.3072 0.193 Uiso 1 1 calc R . .
C78P C 0.2499(4) 0.2808(3) 0.2720(2) 0.152(7) Uani 1 1 d GDU . .
H78P H 0.2385 0.2530 0.2648 0.183 Uiso 1 1 calc R . .
O8 O -0.0910(4) 0.7306(4) 0.2253(2) 0.097(4) Uani 1 1 d DU . .
C85P C 0.1383(4) 0.4399(4) 0.42031(18) 0.100(5) Uani 1 1 d GDU . .
C86P C 0.1817(4) 0.4583(3) 0.4103(2) 0.128(6) Uani 1 1 d GDU . .
H86P H 0.1938 0.4858 0.4176 0.154 Uiso 1 1 calc R . .
C87P C 0.2070(3) 0.4357(4) 0.3892(2) 0.135(7) Uani 1 1 d GDU . .
H87P H 0.2360 0.4480 0.3825 0.162 Uiso 1 1 calc R . .
C88P C 0.1888(4) 0.3946(4) 0.3783(2) 0.145(7) Uani 1 1 d GDU . .
C89P C 0.1454(4) 0.3762(3) 0.3883(2) 0.138(7) Uani 1 1 d GDU . .
H89P H 0.1333 0.3487 0.3810 0.166 Uiso 1 1 calc R . .
C90P C 0.1201(3) 0.3989(4) 0.4094(2) 0.121(6) Uani 1 1 d GDU . .
H90P H 0.0911 0.3865 0.4161 0.145 Uiso 1 1 calc R . .
O15 O 0.2855(3) 0.2483(4) 0.2192(2) 0.128(5) Uani 1 1 d DU . .
C91P C 0.0740(4) 0.4944(4) 0.41567(16) 0.102(6) Uani 1 1 d GDU . .
C92P C 0.0927(3) 0.5347(4) 0.4057(2) 0.102(6) Uani 1 1 d GDU . .
H92P H 0.1228 0.5465 0.4146 0.123 Uiso 1 1 calc R . .
C93P C 0.0665(4) 0.5574(3) 0.3824(2) 0.119(6) Uani 1 1 d GDU . .
H93P H 0.0790 0.5844 0.3757 0.142 Uiso 1 1 calc R . .
C94P C 0.0216(4) 0.5398(4) 0.36901(18) 0.116(7) Uani 1 1 d GDU . .
C95P C 0.0029(3) 0.4995(4) 0.3790(2) 0.122(6) Uani 1 1 d GDU . .
H95P H -0.0271 0.4878 0.3701 0.146 Uiso 1 1 calc R . .
C96P C 0.0291(5) 0.4769(3) 0.4023(2) 0.108(6) Uani 1 1 d GDU . .
H96P H 0.0166 0.4499 0.4090 0.130 Uiso 1 1 calc R . .
C2D C 0.1050(5) 0.4686(4) 0.4397(3) 0.090(4) Uani 1 1 d DU . .
C1E C 0.3102(6) 0.7041(5) 0.6500(3) 0.103(6) Uani 1 1 d DU . .
C3E C -0.1144(6) 0.2951(5) 0.6500(3) 0.092(7) Uani 1 1 d DU . .
C4E C -0.1114(6) 0.6927(5) 0.2294(3) 0.097(7) Uani 1 1 d DU . .
C8E C 0.3069(6) 0.2840(5) 0.2311(3) 0.097(6) Uani 1 1 d DU . .
C7G C 0.2098(7) 0.5772(7) 0.5308(4) 0.141(7) Uani 1 1 d DU . .
C8G C 0.2280(6) 0.5970(6) 0.5521(4) 0.139(7) Uani 1 1 d DU . .
C9G C -0.0040(5) 0.3817(6) 0.5278(3) 0.104(6) Uani 1 1 d DU . .
C10G C -0.0234(6) 0.3661(7) 0.5492(3) 0.130(7) Uani 1 1 d DU . .
C11G C 0.2325(6) 0.3548(7) 0.3356(4) 0.156(7) Uani 1 1 d DU . .
C12G C 0.2090(7) 0.3753(7) 0.3531(4) 0.167(8) Uani 1 1 d DU . .
C13G C -0.0074(6) 0.5622(6) 0.3445(4) 0.133(7) Uani 1 1 d DU . .
C14G C -0.0264(7) 0.5852(6) 0.3246(4) 0.131(7) Uani 1 1 d DU . .
O16 O 0.3461(4) 0.3031(4) 0.2221(2) 0.118(5) Uani 1 1 d DU . .
O1S O 0.4592(4) 0.6884(3) 0.69975(18) 0.129(4) Uani 1 1 d U . .
O2S O 0.2473(4) 0.8288(4) 0.6786(2) 0.146(4) Uani 1 1 d U . .

loop_
_atom_site_aniso_label
_atom_site_aniso_U_11
_atom_site_aniso_U_22
_atom_site_aniso_U_33
_atom_site_aniso_U_23
_atom_site_aniso_U_13
_atom_site_aniso_U_12
Cu1 0.109(2) 0.168(3) 0.084(2) -0.001(2) 0.002(2) -0.023(2)
Cu3 0.116(2) 0.155(3) 0.084(2) 0.009(2) 0.0028(19) -0.017(2)
C1P 0.128(14) 0.181(17) 0.067(13) 0.010(9) 0.002(9) -0.016(12)
C2P 0.152(15) 0.196(18) 0.097(15) -0.021(11) -0.026(9) -0.001(13)
C3P 0.123(13) 0.19(2) 0.143(16) -0.042(11) -0.021(10) -0.011(12)
C4P 0.128(16) 0.162(19) 0.129(16) -0.022(11) -0.036(11) -0.020(13)
C5P 0.134(15) 0.175(17) 0.108(16) -0.007(10) -0.042(10) -0.016(12)
C6P 0.137(13) 0.165(18) 0.101(15) -0.012(10) -0.036(11) -0.017(11)
O1 0.096(7) 0.135(11) 0.094(9) 0.031(7) 0.014(6) -0.036(7)
C7P 0.088(13) 0.137(15) 0.059(10) -0.025(9) 0.022(8) -0.008(9)
C8P 0.120(12) 0.140(17) 0.071(14) -0.025(10) 0.016(9) 0.002(11)
C9P 0.110(14) 0.139(15) 0.086(15) -0.029(10) 0.038(9) -0.038(11)
C10P 0.143(16) 0.152(18) 0.103(15) -0.025(11) -0.002(11) -0.035(13)
C11P 0.142(12) 0.18(2) 0.088(15) -0.024(11) -0.029(9) 0.001(12)
C12P 0.111(14) 0.178(16) 0.077(14) -0.040(11) -0.008(9) 0.016(11)
O2 0.107(9) 0.149(10) 0.099(9) 0.016(7) 0.023(6) -0.032(7)
C31P 0.107(12) 0.133(16) 0.101(13) 0.036(10) 0.016(10) -0.062(13)
C32P 0.139(11) 0.153(17) 0.077(12) 0.021(10) 0.051(10) -0.017(14)
C33P 0.129(11) 0.17(2) 0.119(15) 0.043(12) 0.053(10) -0.005(13)
C34P 0.148(13) 0.188(18) 0.097(15) 0.049(11) 0.051(11) -0.010(16)
C35P 0.121(12) 0.183(18) 0.106(13) 0.046(11) 0.043(11) -0.024(15)
C36P 0.144(12) 0.180(19) 0.086(14) 0.055(12) 0.029(10) -0.031(13)
O5 0.106(9) 0.177(15) 0.058(8) 0.011(7) -0.002(7) -0.028(8)
C43P 0.059(12) 0.133(15) 0.071(11) -0.035(8) 0.031(9) 0.006(9)
C44P 0.061(10) 0.135(16) 0.110(15) -0.018(9) 0.053(9) 0.014(10)
C45P 0.070(13) 0.145(16) 0.107(14) -0.008(9) 0.052(10) 0.035(11)
C46P 0.074(14) 0.125(16) 0.101(14) 0.014(10) 0.041(10) 0.006(11)
C47P 0.031(9) 0.122(17) 0.098(14) -0.006(9) 0.013(8) 0.006(9)
C48P 0.048(12) 0.145(15) 0.072(13) 0.014(9) 0.003(8) 0.002(10)
O6 0.103(10) 0.121(12) 0.109(9) 0.004(8) 0.000(8) -0.047(9)
C49P 0.113(16) 0.145(16) 0.089(13) 0.006(11) 0.009(9) 0.041(12)
C50P 0.138(14) 0.183(19) 0.109(14) 0.042(11) -0.021(11) -0.006(13)
C51P 0.140(17) 0.203(17) 0.114(17) 0.059(11) -0.017(10) -0.004(13)
C52P 0.116(16) 0.167(18) 0.093(16) 0.031(11) 0.002(10) 0.023(13)
C53P 0.139(14) 0.156(19) 0.109(14) 0.038(11) -0.013(10) 0.028(12)
C54P 0.119(15) 0.134(15) 0.089(15) 0.005(10) 0.000(9) 0.042(11)
O7 0.127(11) 0.149(13) 0.101(10) -0.026(9) 0.004(7) 0.036(9)
C73P 0.118(15) 0.208(17) 0.059(12) -0.011(10) 0.033(9) 0.042(12)
C74P 0.108(13) 0.234(18) 0.110(15) -0.050(11) 0.047(11) 0.025(13)
C75P 0.099(15) 0.223(17) 0.115(15) -0.054(12) 0.044(10) 0.012(11)
C76P 0.133(16) 0.197(18) 0.123(15) -0.038(12) 0.066(11) 0.025(12)
C77P 0.177(15) 0.220(19) 0.098(14) -0.032(11) 0.089(12) -0.003(13)
C78P 0.152(15) 0.216(18) 0.101(14) -0.032(12) 0.082(10) 0.033(12)
O8 0.094(8) 0.122(13) 0.073(8) -0.029(8) -0.003(6) 0.063(8)
C85P 0.107(13) 0.146(15) 0.053(11) -0.030(9) 0.047(9) -0.002(9)
C86P 0.132(15) 0.159(16) 0.107(15) -0.030(11) 0.085(10) -0.014(11)
C87P 0.117(13) 0.159(19) 0.145(17) -0.019(11) 0.093(11) 0.014(11)
C88P 0.135(16) 0.160(18) 0.152(16) -0.036(12) 0.076(12) 0.036(12)
C89P 0.113(16) 0.174(17) 0.134(16) -0.082(11) 0.044(10) -0.001(11)
C90P 0.098(12) 0.163(17) 0.109(15) -0.055(11) 0.043(10) -0.009(11)
O15 0.064(8) 0.225(16) 0.090(10) -0.020(8) -0.022(7) 0.031(8)
C91P 0.091(13) 0.151(16) 0.065(11) -0.029(9) 0.013(8) -0.005(9)
C92P 0.070(11) 0.163(17) 0.071(14) -0.022(9) -0.008(9) -0.014(11)
C93P 0.109(15) 0.179(16) 0.064(14) -0.022(9) -0.016(9) 0.001(11)
C94P 0.095(15) 0.176(18) 0.073(14) 0.019(10) -0.005(9) 0.005(12)
C95P 0.096(11) 0.176(19) 0.093(14) 0.007(10) 0.008(9) 0.005(11)
C96P 0.084(13) 0.177(16) 0.067(13) 0.024(10) 0.025(7) -0.020(11)
C2D 0.073(11) 0.150(12) 0.052(13) -0.032(6) 0.024(6) -0.004(9)
C1E 0.110(14) 0.134(16) 0.065(13) 0.027(9) 0.006(11) -0.032(11)
C3E 0.089(14) 0.121(18) 0.064(12) 0.027(10) -0.002(11) -0.067(12)
C4E 0.110(17) 0.111(17) 0.070(14) -0.022(11) 0.011(10) 0.070(11)
C8E 0.084(16) 0.170(18) 0.040(12) 0.007(10) 0.014(11) 0.062(11)
C7G 0.168(17) 0.154(19) 0.10(2) -0.018(10) -0.014(11) -0.004(16)
C8G 0.122(15) 0.17(2) 0.12(2) -0.015(11) -0.043(11) -0.011(15)
C9G 0.054(12) 0.158(18) 0.106(19) 0.012(11) 0.045(9) -0.001(13)
C10G 0.096(13) 0.19(2) 0.111(19) 0.044(14) 0.035(10) -0.011(15)
C11G 0.140(17) 0.21(2) 0.133(18) -0.057(11) 0.073(11) -0.008(15)
C12G 0.149(17) 0.22(2) 0.14(2) -0.050(12) 0.073(11) 0.035(16)
C13G 0.086(15) 0.17(2) 0.13(2) 0.022(11) -0.035(11) 0.017(15)
C14G 0.124(17) 0.16(2) 0.10(2) 0.034(10) -0.009(11) 0.008(16)
O16 0.104(10) 0.170(13) 0.082(9) -0.027(8) 0.015(7) 0.035(8)
O1S 0.200(9) 0.077(10) 0.098(8) 0.011(7) -0.056(7) 0.009(7)
O2S 0.131(9) 0.160(12) 0.147(10) -0.006(8) 0.008(7) -0.007(7)

loop_
_atom_type_symbol
_atom_type_description
_atom_type_scat_dispersion_real
_atom_type_scat_dispersion_imag
_atom_type_scat_source
C C 0.0181 0.0091 'International Tables Vol C Tables 4.2.6.8 and 6.1.1.4'
Cu Cu -1.9646 0.5888 'International Tables Vol C Tables 4.2.6.8 and 6.1.1.4'
O O 0.0492 0.0322 'International Tables Vol C Tables 4.2.6.8 and 6.1.1.4'
H H 0.0000 0.0000 'International Tables Vol C Tables 4.2.6.8 and 6.1.1.4'

loop_
_geom_angle_atom_site_label_1
_geom_angle_atom_site_label_2
_geom_angle_atom_site_label_3
_geom_angle
_geom_angle_site_symmetry_1
_geom_angle_site_symmetry_3
_geom_angle_publ_flag
O6 Cu1 O7 91.4(5) 3 8_566 ?
O6 Cu1 O15 173.0(5) 3 6_566 ?
O7 Cu1 O15 88.5(5) 8_566 6_566 ?
O6 Cu1 O1 86.9(5) 3 . ?
O7 Cu1 O1 167.7(5) 8_566 . ?
O15 Cu1 O1 91.8(5) 6_566 . ?
O6 Cu1 O2S 90.1(4) 3 . ?
O7 Cu1 O2S 94.3(5) 8_566 . ?
O15 Cu1 O2S 96.9(4) 6_566 . ?
O1 Cu1 O2S 97.8(4) . . ?
O6 Cu1 Cu3 89.8(3) 3 . ?
O7 Cu1 Cu3 84.9(4) 8_566 . ?
O15 Cu1 Cu3 83.3(3) 6_566 . ?
O1 Cu1 Cu3 83.0(3) . . ?
O2S Cu1 Cu3 179.2(4) . . ?
O8 Cu3 O16 88.7(5) 8_566 6_566 ?
O8 Cu3 O2 168.2(5) 8_566 . ?
O16 Cu3 O2 91.1(5) 6_566 . ?
O8 Cu3 O5 89.3(5) 8_566 3 ?
O16 Cu3 O5 165.4(5) 6_566 3 ?
O2 Cu3 O5 88.0(4) . 3 ?
O8 Cu3 O1S 94.6(4) 8_566 . ?
O16 Cu3 O1S 103.3(4) 6_566 . ?
O2 Cu3 O1S 96.8(4) . . ?
O5 Cu3 O1S 91.3(4) 3 . ?
O8 Cu3 Cu1 82.2(3) 8_566 . ?
O16 Cu3 Cu1 84.2(3) 6_566 . ?
O2 Cu3 Cu1 86.1(3) . . ?
O5 Cu3 Cu1 81.3(3) 3 . ?
O1S Cu3 Cu1 171.9(3) . . ?
C2P C1P C6P 120.0 . . ?
C2P C1P C1E 118.4(11) . . ?
C6P C1P C1E 121.5(11) . . ?
C3P C2P C1P 120.0 . . ?
C2P C3P C4P 120.0 . . ?
C5P C4P C3P 120.0 . . ?
C5P C4P C8G 122.5(11) . . ?
C3P C4P C8G 117.5(11) . . ?
C6P C5P C4P 120.0 . . ?
C5P C6P C1P 120.0 . . ?
C1E O1 Cu1 122.5(10) . . ?
C8P C7P C12P 120.0 . . ?
C8P C7P C2D 119.9(12) . . ?
C12P C7P C2D 119.8(12) . . ?
C7P C8P C9P 120.0 . . ?
C8P C9P C10P 120.0 . . ?
C9P C10P C11P 120.0 . . ?
C9P C10P C7G 113.9(14) . . ?
C11P C10P C7G 125.9(14) . . ?
C10P C11P C12P 120.0 . . ?
C11P C12P C7P 120.0 . . ?
C1E O2 Cu3 117.5(10) . . ?
C32P C31P C36P 120.0 . . ?
C32P C31P C3E 121.5(10) . . ?
C36P C31P C3E 118.5(10) . . ?
C33P C32P C31P 120.0 . . ?
C32P C33P C34P 120.0 . . ?
C35P C34P C33P 120.0 . . ?
C35P C34P C10G 121.7(10) . . ?
C33P C34P C10G 118.3(11) . . ?
C34P C35P C36P 120.0 . . ?
C35P C36P C31P 120.0 . . ?
C3E O5 Cu3 118.4(10) . 3_445 ?
C44P C43P C48P 120.0 . . ?
C44P C43P C2D 119.5(10) . . ?
C48P C43P C2D 120.0(10) . . ?
C45P C44P C43P 120.0 . . ?
C44P C45P C46P 120.0 . . ?
C47P C46P C45P 120.0 . . ?
C47P C46P C9G 112.7(11) . . ?
C45P C46P C9G 127.1(10) . . ?
C46P C47P C48P 120.0 . . ?
C47P C48P C43P 120.0 . . ?
C3E O6 Cu1 114.0(10) . 3_445 ?
C50P C49P C54P 120.0 . . ?
C50P C49P C4E 117.7(9) . . ?
C54P C49P C4E 122.3(9) . . ?
C51P C50P C49P 120.0 . . ?
C50P C51P C52P 120.0 . . ?
C14G C52P C53P 121.1(12) . . ?
C14G C52P C51P 118.9(12) . . ?
C53P C52P C51P 120.0 . . ?
C54P C53P C52P 120.0 . . ?
C53P C54P C49P 120.0 . . ?
C4E O7 Cu1 121.9(11) . 8_465 ?
C74P C73P C78P 120.0 . . ?
C74P C73P C8E 120.5(9) . . ?
C78P C73P C8E 119.4(9) . . ?
C75P C74P C73P 120.0 . . ?
C76P C75P C74P 120.0 . . ?
C77P C76P C75P 120.0 . . ?
C77P C76P C11G 117.9(11) . . ?
C75P C76P C11G 121.9(11) . . ?
C76P C77P C78P 120.0 . . ?
C77P C78P C73P 120.0 . . ?
C4E O8 Cu3 126.4(11) . 8_465 ?
C86P C85P C90P 120.0 . . ?
C86P C85P C2D 119.9(10) . . ?
C90P C85P C2D 119.3(10) . . ?
C87P C86P C85P 120.0 . . ?
C86P C87P C88P 120.0 . . ?
C89P C88P C87P 120.0 . . ?
C89P C88P C12G 119.1(12) . . ?
C87P C88P C12G 120.0(12) . . ?
C90P C89P C88P 120.0 . . ?
C89P C90P C85P 120.0 . . ?
C8E O15 Cu1 124.0(11) . 6_565 ?
C92P C91P C96P 120.0 . . ?
C92P C91P C2D 119.1(11) . . ?
C96P C91P C2D 120.7(11) . . ?
C91P C92P C93P 120.0 . . ?
C94P C93P C92P 120.0 . . ?
C95P C94P C93P 120.0 . . ?
C95P C94P C13G 117.7(12) . . ?
C93P C94P C13G 122.3(12) . . ?
C94P C95P C96P 120.0 . . ?
C95P C96P C91P 120.0 . . ?
C91P C2D C43P 115.6(11) . . ?
C91P C2D C85P 99.7(9) . . ?
C43P C2D C85P 114.6(10) . . ?
C91P C2D C7P 113.9(11) . . ?
C43P C2D C7P 100.8(9) . . ?
C85P C2D C7P 113.0(11) . . ?
O1 C1E O2 129.2(15) . . ?
O1 C1E C1P 118.6(14) . . ?
O2 C1E C1P 112.2(13) . . ?
O5 C3E O6 134.4(15) . . ?
O5 C3E C31P 109.7(13) . . ?
O6 C3E C31P 115.8(14) . . ?
O8 C4E O7 122.8(14) . . ?
O8 C4E C49P 115.8(14) . . ?
O7 C4E C49P 121.4(13) . . ?
O16 C8E O15 124.4(14) . . ?
O16 C8E C73P 116.8(12) . . ?
O15 C8E C73P 118.7(14) . . ?
C8G C7G C10P 174(2) . . ?
C7G C8G C4P 177(2) . . ?
C10G C9G C46P 173.0(16) . . ?
C9G C10G C34P 179(2) . . ?
C12G C11G C76P 160(2) . . ?
C11G C12G C88P 168(2) . . ?
C14G C13G C94P 171(2) . . ?
C13G C14G C52P 177(2) . . ?
C8E O16 Cu3 121.9(10) . 6_565 ?

loop_
_geom_bond_atom_site_label_1
_geom_bond_atom_site_label_2
_geom_bond_distance
_geom_bond_site_symmetry_2
_geom_bond_publ_flag
Cu1 O6 1.918(10) 3 ?
Cu1 O7 1.928(12) 8_566 ?
Cu1 O15 1.952(11) 6_566 ?
Cu1 O1 1.973(12) . ?
Cu1 O2S 2.138(11) . ?
Cu1 Cu3 2.690(4) . ?
Cu3 O8 1.934(11) 8_566 ?
Cu3 O16 1.967(10) 6_566 ?
Cu3 O2 1.988(11) . ?
Cu3 O5 2.014(11) 3 ?
Cu3 O1S 2.194(10) . ?
C1P C2P 1.3900 . ?
C1P C6P 1.3900 . ?
C1P C1E 1.476(13) . ?
C2P C3P 1.3900 . ?
C3P C4P 1.3900 . ?
C4P C5P 1.3900 . ?
C4P C8G 1.487(12) . ?
C5P C6P 1.3900 . ?
O1 C1E 1.261(13) . ?
C7P C8P 1.3900 . ?
C7P C12P 1.3900 . ?
C7P C2D 1.573(12) . ?
C8P C9P 1.3900 . ?
C9P C10P 1.3900 . ?
C10P C11P 1.3900 . ?
C10P C7G 1.430(14) . ?
C11P C12P 1.3900 . ?
O2 C1E 1.318(13) . ?
C31P C32P 1.3900 . ?
C31P C36P 1.3900 . ?
C31P C3E 1.510(12) . ?
C32P C33P 1.3900 . ?
C33P C34P 1.3900 . ?
C34P C35P 1.3900 . ?
C34P C10G 1.480(12) . ?
C35P C36P 1.3900 . ?
O5 C3E 1.302(13) . ?
O5 Cu3 2.014(11) 3_445 ?
C43P C44P 1.3900 . ?
C43P C48P 1.3900 . ?
C43P C2D 1.547(12) . ?
C44P C45P 1.3900 . ?
C45P C46P 1.3900 . ?
C46P C47P 1.3900 . ?
C46P C9G 1.456(11) . ?
C47P C48P 1.3900 . ?
O6 C3E 1.304(13) . ?
O6 Cu1 1.918(10) 3_445 ?
C49P C50P 1.3900 . ?
C49P C54P 1.3900 . ?
C49P C4E 1.525(12) . ?
C50P C51P 1.3900 . ?
C51P C52P 1.3900 . ?
C52P C14G 1.382(12) . ?
C52P C53P 1.3900 . ?
C53P C54P 1.3900 . ?
O7 C4E 1.323(13) . ?
O7 Cu1 1.928(12) 8_465 ?
C73P C74P 1.3900 . ?
C73P C78P 1.3900 . ?
C73P C8E 1.502(12) . ?
C74P C75P 1.3900 . ?
C75P C76P 1.3900 . ?
C76P C77P 1.3900 . ?
C76P C11G 1.433(12) . ?
C77P C78P 1.3900 . ?
O8 C4E 1.271(13) . ?
O8 Cu3 1.933(11) 8_465 ?
C85P C86P 1.3900 . ?
C85P C90P 1.3900 . ?
C85P C2D 1.558(12) . ?
C86P C87P 1.3900 . ?
C87P C88P 1.3900 . ?
C88P C89P 1.3900 . ?
C88P C12G 1.427(12) . ?
C89P C90P 1.3900 . ?
O15 C8E 1.300(13) . ?
O15 Cu1 1.952(11) 6_565 ?
C91P C92P 1.3900 . ?
C91P C96P 1.3900 . ?
C91P C2D 1.517(12) . ?
C92P C93P 1.3900 . ?
C93P C94P 1.3900 . ?
C94P C95P 1.3900 . ?
C94P C13G 1.457(12) . ?
C95P C96P 1.3900 . ?
C8E O16 1.285(13) . ?
C7G C8G 1.201(16) . ?
C9G C10G 1.231(12) . ?
C11G C12G 1.218(12) . ?
C13G C14G 1.208(12) . ?
O16 Cu3 1.967(10) 6_565 ?
